data_1506808
loop_
_publ_author_name
'Henderson, Wesley A.'
'Brooks, Neil R.'
'Brennessel, William W.'
'Young, Victor G.'

_publ_section_title
;
 LiClO4Electrolyte Solvate Structures
;
_journal_issue 1
_journal_name_full 'The Journal of Physical Chemistry A'
_journal_page_first 225
_journal_paper_doi 10.1021/jp035836d
_journal_volume 108
_journal_year 2004
_chemical_formula_moiety 'C12 H28 Li Cl O10'
_chemical_formula_sum 'C12 H28 Cl Li O10'
_chemical_formula_weight 374.73
_chemical_name_common 01358
_chemical_name_systematic 'Lithium perchlorate diglyme (1:2)'
_space_group_IT_number 56
_symmetry_cell_setting orthorhombic
_symmetry_space_group_name_Hall '-P 2ab 2ac'
_symmetry_space_group_name_H-M 'P c c n'
_atom_sites_solution_hydrogens geom
_atom_sites_solution_primary direct
_atom_sites_solution_secondary 'difference Fourier synthesis'
_audit_creation_method SHELXL-97
_cell_angle_alpha 90.00
_cell_angle_beta 90.00
_cell_angle_gamma 90.00
_cell_formula_units_Z 12
_cell_length_a 31.229(4)
_cell_length_b 12.075(2)
_cell_length_c 15.127(2)
_cell_measurement_reflns_used 3467
_cell_measurement_temperature 173(2)
_cell_measurement_theta_max 25.02
_cell_measurement_theta_min 2.38
_cell_volume 5704.2(14)
_computing_cell_refinement 'Bruker SMART'
_computing_data_collection 'Bruker SMART'
_computing_data_reduction 'Bruker SAINT'
_computing_molecular_graphics 'Bruker SHELXTL'
_computing_structure_refinement SHELXL-97
_computing_structure_solution SIR92
_diffrn_ambient_temperature 173(2)
_diffrn_measured_fraction_theta_full 0.999
_diffrn_measured_fraction_theta_max 0.999
_diffrn_measurement_device_type 'CCD area detector'
_diffrn_measurement_method 'phi and omega scans'
_diffrn_radiation_monochromator graphite
_diffrn_radiation_source 'fine-focus sealed tube'
_diffrn_radiation_type MoK\a
_diffrn_radiation_wavelength 0.71073
_diffrn_reflns_av_R_equivalents 0.039
_diffrn_reflns_av_sigmaI/netI 0.0297
_diffrn_reflns_limit_h_max 37
_diffrn_reflns_limit_h_min -36
_diffrn_reflns_limit_k_max 14
_diffrn_reflns_limit_k_min -14
_diffrn_reflns_limit_l_max 18
_diffrn_reflns_limit_l_min -15
_diffrn_reflns_number 27388
_diffrn_reflns_theta_full 25.05
_diffrn_reflns_theta_max 25.05
_diffrn_reflns_theta_min 1.81
_diffrn_standards_decay_% none
_diffrn_standards_number 0
_exptl_absorpt_coefficient_mu 0.244
_exptl_absorpt_correction_T_max 0.957
_exptl_absorpt_correction_T_min 0.939
_exptl_absorpt_correction_type multi-scan
_exptl_absorpt_process_details 'SADABS 2.03 (Sheldrick, 2000)'
_exptl_crystal_colour colorless
_exptl_crystal_density_diffrn 1.309
_exptl_crystal_density_meas ?
_exptl_crystal_density_method 'not measured'
_exptl_crystal_description block
_exptl_crystal_F_000 2400
_exptl_crystal_size_max 0.26
_exptl_crystal_size_mid 0.26
_exptl_crystal_size_min 0.18
_refine_diff_density_max 0.590
_refine_diff_density_min -0.532
_refine_diff_density_rms 0.047
_refine_ls_extinction_method none
_refine_ls_goodness_of_fit_ref 1.023
_refine_ls_hydrogen_treatment constr
_refine_ls_matrix_type full
_refine_ls_number_parameters 354
_refine_ls_number_reflns 5048
_refine_ls_number_restraints 10
_refine_ls_restrained_S_all 1.022
_refine_ls_R_factor_all 0.0621
_refine_ls_R_factor_gt 0.0400
_refine_ls_shift/su_max 0.000
_refine_ls_shift/su_mean 0.000
_refine_ls_structure_factor_coef Fsqd
_refine_ls_weighting_details 'calc w=1/[\s^2^(Fo^2^)+(0.0477P)^2^+3.1905P] where P=(Fo^2^+2Fc^2^)/3'
_refine_ls_weighting_scheme calc
_refine_ls_wR_factor_gt 0.0973
_refine_ls_wR_factor_ref 0.1133
_reflns_number_gt 3672
_reflns_number_total 5048
_reflns_threshold_expression >2sigma(I)
_cod_data_source_file jp035836dsi20031103_012328.cif
_cod_data_source_block (G2)2:LiClO4
_cod_depositor_comments
;
The following automatic conversions were performed:

'_symmetry_cell_setting' value 'Orthorhombic' changed to
'orthorhombic' according to
/home/saulius/struct/CIF-dictionaries/cif_core.dic dictionary named
'cif_core.dic' version 2.4.1 from 2010-06-29.

Automatic conversion script
Id: cif_fix_values 1715 2011-07-08 13:25:40Z adriana 

The following automatic conversions were performed:

'_exptl_crystal_density_meas' value 'not measured' was changed to '?'
- the value is perceived as not measured.

Automatic conversion script
Id: cif_fix_values 3008 2015-01-20 13:52:24Z robertas 

The following automatic conversions were performed:

'_atom_sites_solution_primary' value 'direct methods' was changed to
'direct'.

'_atom_sites_solution_hydrogens' value 'placed geometrically' was
changed to 'geom'.

Automatic conversion script
Id: cif_fix_values 6452 2018-10-05 10:23:21Z andrius 
;
_cod_original_sg_symbol_H-M Pccn
_cod_original_formula_sum 'C12 H28 Li Cl O10'
_cod_database_code 1506808

loop_
_symmetry_equiv_pos_as_xyz
'x, y, z'
'-x+1/2, -y+1/2, z'
'-x, y+1/2, -z+1/2'
'x+1/2, -y, -z+1/2'
'-x, -y, -z'
'x-1/2, y-1/2, -z'
'x, -y-1/2, z-1/2'
'-x-1/2, y, z-1/2'

loop_
_atom_site_label
_atom_site_type_symbol
_atom_site_fract_x
_atom_site_fract_y
_atom_site_fract_z
_atom_site_U_iso_or_equiv
_atom_site_adp_type
_atom_site_occupancy
_atom_site_symmetry_multiplicity
_atom_site_calc_flag
_atom_site_refinement_flags
_atom_site_disorder_assembly
_atom_site_disorder_group
Li1 Li 0.08189(10) -0.2511(3) 0.4317(2) 0.0315(7) Uani 1 1 d . . .
C1 C 0.03353(8) -0.3993(2) 0.29233(17) 0.0576(7) Uani 1 1 d . . .
H1A H 0.0362 -0.4427 0.2379 0.086 Uiso 1 1 calc R . .
H1B H 0.0162 -0.3331 0.2809 0.086 Uiso 1 1 calc R . .
H1C H 0.0196 -0.4443 0.3380 0.086 Uiso 1 1 calc R . .
O1 O 0.07486(4) -0.36711(11) 0.32173(9) 0.0372(4) Uani 1 1 d . . .
C2 C 0.10245(8) -0.45960(17) 0.33540(16) 0.0452(6) Uani 1 1 d . . .
H2A H 0.1051 -0.5036 0.2804 0.054 Uiso 1 1 calc R . .
H2B H 0.0910 -0.5080 0.3826 0.054 Uiso 1 1 calc R . .
C3 C 0.14485(7) -0.41394(19) 0.36152(16) 0.0453(6) Uani 1 1 d . . .
H3A H 0.1652 -0.4747 0.3744 0.054 Uiso 1 1 calc R . .
H3B H 0.1568 -0.3679 0.3133 0.054 Uiso 1 1 calc R . .
O2 O 0.13794(4) -0.34845(12) 0.43858(10) 0.0388(4) Uani 1 1 d . . .
C4 C 0.17444(6) -0.28579(19) 0.46647(16) 0.0438(6) Uani 1 1 d . . .
H4A H 0.1838 -0.2347 0.4191 0.053 Uiso 1 1 calc R . .
H4B H 0.1985 -0.3357 0.4816 0.053 Uiso 1 1 calc R . .
C5 C 0.16037(7) -0.2225(2) 0.54574(15) 0.0453(6) Uani 1 1 d . . .
H5A H 0.1533 -0.2738 0.5946 0.054 Uiso 1 1 calc R . .
H5B H 0.1835 -0.1724 0.5658 0.054 Uiso 1 1 calc R . .
O3 O 0.12348(5) -0.15970(13) 0.52129(9) 0.0410(4) Uani 1 1 d . . .
C6 C 0.10784(9) -0.0971(2) 0.59450(16) 0.0587(7) Uani 1 1 d . . .
H6A H 0.0975 -0.1477 0.6405 0.088 Uiso 1 1 calc R . .
H6B H 0.0843 -0.0495 0.5749 0.088 Uiso 1 1 calc R . .
H6C H 0.1310 -0.0512 0.6184 0.088 Uiso 1 1 calc R . .
C7 C 0.06253(9) -0.4330(2) 0.57726(19) 0.0739(10) Uani 1 1 d . . .
H7A H 0.0684 -0.3980 0.6345 0.111 Uiso 1 1 calc R . .
H7B H 0.0892 -0.4625 0.5526 0.111 Uiso 1 1 calc R . .
H7C H 0.0420 -0.4934 0.5853 0.111 Uiso 1 1 calc R . .
O4 O 0.04513(5) -0.35294(12) 0.51823(10) 0.0421(4) Uani 1 1 d . . .
C8 C 0.00859(7) -0.2990(2) 0.55431(15) 0.0433(6) Uani 1 1 d . . .
H8A H 0.0166 -0.2571 0.6081 0.052 Uiso 1 1 calc R . .
H8B H -0.0135 -0.3542 0.5706 0.052 Uiso 1 1 calc R . .
C9 C -0.00837(6) -0.22210(18) 0.48552(16) 0.0409(5) Uani 1 1 d . . .
H9A H -0.0197 -0.2644 0.4345 0.049 Uiso 1 1 calc R . .
H9B H -0.0317 -0.1760 0.5101 0.049 Uiso 1 1 calc R . .
O5 O 0.02670(4) -0.15422(11) 0.45879(10) 0.0374(4) Uani 1 1 d . . .
C10 C 0.01687(7) -0.07867(18) 0.38933(16) 0.0435(6) Uani 1 1 d . . .
H10A H -0.0020 -0.0188 0.4112 0.052 Uiso 1 1 calc R . .
H10B H 0.0022 -0.1175 0.3403 0.052 Uiso 1 1 calc R . .
C11 C 0.05856(7) -0.03195(17) 0.35839(16) 0.0425(6) Uani 1 1 d . . .
H11A H 0.0539 0.0197 0.3085 0.051 Uiso 1 1 calc R . .
H11B H 0.0729 0.0087 0.4069 0.051 Uiso 1 1 calc R . .
O6 O 0.08410(4) -0.12355(11) 0.33090(9) 0.0359(4) Uani 1 1 d . . .
C12 C 0.12480(7) -0.0901(2) 0.29860(16) 0.0471(6) Uani 1 1 d . . .
H12A H 0.1210 -0.0334 0.2529 0.071 Uiso 1 1 calc R . .
H12B H 0.1397 -0.1541 0.2733 0.071 Uiso 1 1 calc R . .
H12C H 0.1418 -0.0596 0.3473 0.071 Uiso 1 1 calc R . .
Li2 Li 0.2500 0.2500 0.0586(3) 0.0339(11) Uani 1 2 d S . .
C13 C 0.22946(8) 0.4574(2) -0.06376(17) 0.0527(6) Uani 1 1 d . . .
H13A H 0.2139 0.4862 -0.1151 0.079 Uiso 1 1 calc R . .
H13B H 0.2603 0.4586 -0.0759 0.079 Uiso 1 1 calc R . .
H13C H 0.2233 0.5035 -0.0120 0.079 Uiso 1 1 calc R . .
O7 O 0.21625(5) 0.34691(12) -0.04677(10) 0.0400(4) Uani 1 1 d . . .
C14 C 0.17120(7) 0.33984(19) -0.03137(16) 0.0437(6) Uani 1 1 d . . .
H14A H 0.1552 0.3611 -0.0853 0.052 Uiso 1 1 calc R . .
H14B H 0.1628 0.3904 0.0172 0.052 Uiso 1 1 calc R . .
C15 C 0.16135(7) 0.22290(19) -0.00702(16) 0.0439(6) Uani 1 1 d . . .
H15A H 0.1308 0.2151 0.0094 0.053 Uiso 1 1 calc R . .
H15B H 0.1675 0.1727 -0.0572 0.053 Uiso 1 1 calc R . .
O8 O 0.18817(4) 0.19745(11) 0.06634(10) 0.0378(4) Uani 1 1 d . . .
C16 C 0.18278(7) 0.08901(17) 0.10221(16) 0.0410(5) Uani 1 1 d . . .
H16A H 0.1898 0.0320 0.0574 0.049 Uiso 1 1 calc R . .
H16B H 0.1529 0.0778 0.1221 0.049 Uiso 1 1 calc R . .
C17 C 0.21303(7) 0.08209(19) 0.17889(15) 0.0423(6) Uani 1 1 d . . .
H17A H 0.2034 0.1315 0.2272 0.051 Uiso 1 1 calc R . .
H17B H 0.2142 0.0053 0.2018 0.051 Uiso 1 1 calc R . .
O9 O 0.25424(4) 0.11546(12) 0.14794(10) 0.0406(4) Uani 1 1 d . . .
C18 C 0.28615(7) 0.1073(2) 0.21519(17) 0.0529(7) Uani 1 1 d . . .
H18A H 0.2775 0.1517 0.2664 0.079 Uiso 1 1 calc R . .
H18B H 0.3135 0.1348 0.1923 0.079 Uiso 1 1 calc R . .
H18C H 0.2893 0.0297 0.2330 0.079 Uiso 1 1 calc R . .
Cl1 Cl 0.087780(14) 0.25267(4) 0.22538(3) 0.03183(15) Uani 1 1 d D . .
O10 O 0.12476(6) 0.23943(17) 0.27869(13) 0.0696(6) Uani 1 1 d D . .
O11 O 0.05168(6) 0.27830(16) 0.27819(13) 0.0699(6) Uani 1 1 d D . .
O12 O 0.07956(5) 0.15261(12) 0.17725(11) 0.0520(4) Uani 1 1 d D . .
O13 O 0.09502(6) 0.34100(13) 0.16401(11) 0.0559(5) Uani 1 1 d D . .
Cl2 Cl 0.2506(5) -0.2597(12) 0.23007(7) 0.0411(13) Uani 0.50 1 d PD A -1
O14 O 0.25491(12) -0.3215(3) 0.1474(2) 0.0622(10) Uani 0.50 1 d PD A -1
O15 O 0.20941(10) -0.2143(3) 0.2328(3) 0.0645(11) Uani 0.50 1 d PD A -1
O16 O 0.28282(12) -0.1778(4) 0.2311(3) 0.0790(13) Uani 0.50 1 d PD A -1
O17 O 0.25633(12) -0.3367(3) 0.3029(2) 0.0568(9) Uani 0.50 1 d PD A -1

loop_
_atom_site_aniso_label
_atom_site_aniso_U_11
_atom_site_aniso_U_22
_atom_site_aniso_U_33
_atom_site_aniso_U_23
_atom_site_aniso_U_13
_atom_site_aniso_U_12
Li1 0.0281(17) 0.0354(18) 0.0309(18) 0.0018(15) 0.0010(14) 0.0025(14)
C1 0.0473(14) 0.0750(18) 0.0506(15) -0.0162(14) -0.0007(12) -0.0174(13)
O1 0.0377(8) 0.0354(8) 0.0387(8) -0.0065(7) -0.0004(7) -0.0029(6)
C2 0.0626(15) 0.0280(11) 0.0451(14) -0.0048(10) 0.0077(12) 0.0030(11)
C3 0.0430(13) 0.0420(13) 0.0509(15) -0.0032(11) 0.0076(11) 0.0151(10)
O2 0.0306(8) 0.0440(9) 0.0417(9) -0.0037(7) 0.0035(7) 0.0033(7)
C4 0.0243(11) 0.0517(14) 0.0554(15) 0.0075(12) -0.0047(10) 0.0038(10)
C5 0.0371(12) 0.0561(15) 0.0426(13) 0.0049(11) -0.0134(11) -0.0019(11)
O3 0.0393(8) 0.0527(9) 0.0309(8) -0.0096(7) -0.0047(7) 0.0057(7)
C6 0.0669(17) 0.0676(17) 0.0415(14) -0.0232(13) 0.0009(13) -0.0004(14)
C7 0.0606(17) 0.086(2) 0.075(2) 0.0565(18) 0.0124(15) 0.0188(15)
O4 0.0396(8) 0.0482(9) 0.0386(9) 0.0178(7) 0.0094(7) 0.0090(7)
C8 0.0369(12) 0.0542(14) 0.0389(13) 0.0037(11) 0.0147(10) -0.0023(11)
C9 0.0266(11) 0.0442(13) 0.0519(14) 0.0002(11) 0.0080(10) 0.0023(9)
O5 0.0306(8) 0.0381(8) 0.0433(9) 0.0073(7) -0.0013(7) 0.0024(6)
C10 0.0384(12) 0.0385(12) 0.0538(15) 0.0091(11) -0.0044(11) 0.0099(10)
C11 0.0492(14) 0.0286(11) 0.0497(14) 0.0084(10) -0.0034(11) 0.0042(10)
O6 0.0373(8) 0.0315(8) 0.0390(8) 0.0036(6) 0.0005(7) -0.0022(6)
C12 0.0454(13) 0.0516(14) 0.0443(14) 0.0093(11) 0.0029(11) -0.0050(11)
Li2 0.032(2) 0.031(2) 0.038(3) 0.000 0.000 -0.003(2)
C13 0.0521(15) 0.0513(15) 0.0547(16) 0.0171(12) -0.0013(12) 0.0018(12)
O7 0.0372(8) 0.0391(8) 0.0436(9) 0.0019(7) -0.0028(7) 0.0055(7)
C14 0.0358(12) 0.0480(13) 0.0473(14) 0.0002(11) -0.0096(11) 0.0094(10)
C15 0.0329(12) 0.0512(14) 0.0476(14) -0.0052(11) -0.0117(11) 0.0004(10)
O8 0.0343(8) 0.0356(8) 0.0435(9) 0.0022(7) -0.0070(7) -0.0042(6)
C16 0.0347(11) 0.0353(12) 0.0529(14) 0.0004(10) 0.0067(11) -0.0073(10)
C17 0.0392(12) 0.0407(13) 0.0469(14) 0.0083(11) 0.0088(10) -0.0035(10)
O9 0.0328(8) 0.0456(9) 0.0433(9) 0.0119(7) 0.0004(7) -0.0030(7)
C18 0.0450(14) 0.0577(16) 0.0560(16) 0.0206(13) -0.0116(12) -0.0004(12)
Cl1 0.0294(3) 0.0311(3) 0.0350(3) -0.0011(2) -0.0005(2) -0.0015(2)
O10 0.0506(11) 0.0954(15) 0.0627(12) 0.0085(11) -0.0246(10) -0.0012(10)
O11 0.0523(11) 0.0832(14) 0.0741(13) -0.0210(11) 0.0299(10) -0.0041(10)
O12 0.0635(11) 0.0312(8) 0.0613(11) -0.0089(8) -0.0015(9) -0.0047(7)
O13 0.0772(12) 0.0366(9) 0.0539(11) 0.0087(8) -0.0014(9) -0.0106(8)
Cl2 0.0277(8) 0.039(4) 0.0571(5) 0.0041(13) -0.0007(15) -0.002(2)
O14 0.063(2) 0.069(2) 0.054(2) -0.0173(19) 0.0013(19) -0.0015(19)
O15 0.0328(18) 0.078(3) 0.082(3) 0.019(2) 0.0086(18) 0.0170(17)
O16 0.059(2) 0.084(3) 0.094(3) -0.009(3) 0.000(2) -0.038(2)
O17 0.072(2) 0.0470(19) 0.051(2) 0.0049(17) -0.0111(18) 0.0144(17)

loop_
_atom_type_symbol
_atom_type_description
_atom_type_scat_dispersion_real
_atom_type_scat_dispersion_imag
_atom_type_scat_source
C C 0.0033 0.0016 'International Tables Vol C Tables 4.2.6.8 and 6.1.1.4'
H H 0.0000 0.0000 'International Tables Vol C Tables 4.2.6.8 and 6.1.1.4'
O O 0.0106 0.0060 'International Tables Vol C Tables 4.2.6.8 and 6.1.1.4'
Cl Cl 0.1484 0.1585 'International Tables Vol C Tables 4.2.6.8 and 6.1.1.4'
Li Li -0.0003 0.0001 'International Tables Vol C Tables 4.2.6.8 and 6.1.1.4'

loop_
_geom_angle_atom_site_label_1
_geom_angle_atom_site_label_2
_geom_angle_atom_site_label_3
_geom_angle
_geom_angle_site_symmetry_1
_geom_angle_site_symmetry_3
O2 Li1 O5 166.01(19) . .
O2 Li1 O4 95.46(14) . .
O5 Li1 O4 76.23(12) . .
O2 Li1 O6 113.82(15) . .
O5 Li1 O6 76.72(12) . .
O4 Li1 O6 149.18(16) . .
O2 Li1 O3 75.92(12) . .
O5 Li1 O3 94.85(14) . .
O4 Li1 O3 103.36(15) . .
O6 Li1 O3 93.35(14) . .
O2 Li1 O1 76.36(12) . .
O5 Li1 O1 114.76(15) . .
O4 Li1 O1 92.51(14) . .
O6 Li1 O1 85.61(13) . .
O3 Li1 O1 149.14(16) . .
O1 C1 H1A 109.5 . .
O1 C1 H1B 109.5 . .
H1A C1 H1B 109.5 . .
O1 C1 H1C 109.5 . .
H1A C1 H1C 109.5 . .
H1B C1 H1C 109.5 . .
C1 O1 C2 112.37(17) . .
C1 O1 Li1 120.35(16) . .
C2 O1 Li1 109.33(15) . .
O1 C2 C3 106.63(17) . .
O1 C2 H2A 110.4 . .
C3 C2 H2A 110.4 . .
O1 C2 H2B 110.4 . .
C3 C2 H2B 110.4 . .
H2A C2 H2B 108.6 . .
O2 C3 C2 106.76(17) . .
O2 C3 H3A 110.4 . .
C2 C3 H3A 110.4 . .
O2 C3 H3B 110.4 . .
C2 C3 H3B 110.4 . .
H3A C3 H3B 108.6 . .
C3 O2 C4 114.46(16) . .
C3 O2 Li1 113.19(15) . .
C4 O2 Li1 112.37(15) . .
O2 C4 C5 105.91(17) . .
O2 C4 H4A 110.6 . .
C5 C4 H4A 110.6 . .
O2 C4 H4B 110.6 . .
C5 C4 H4B 110.6 . .
H4A C4 H4B 108.7 . .
O3 C5 C4 107.59(17) . .
O3 C5 H5A 110.2 . .
C4 C5 H5A 110.2 . .
O3 C5 H5B 110.2 . .
C4 C5 H5B 110.2 . .
H5A C5 H5B 108.5 . .
C6 O3 C5 110.88(17) . .
C6 O3 Li1 123.18(16) . .
C5 O3 Li1 111.93(15) . .
O3 C6 H6A 109.5 . .
O3 C6 H6B 109.5 . .
H6A C6 H6B 109.5 . .
O3 C6 H6C 109.5 . .
H6A C6 H6C 109.5 . .
H6B C6 H6C 109.5 . .
O4 C7 H7A 109.5 . .
O4 C7 H7B 109.5 . .
H7A C7 H7B 109.5 . .
O4 C7 H7C 109.5 . .
H7A C7 H7C 109.5 . .
H7B C7 H7C 109.5 . .
C8 O4 C7 112.12(17) . .
C8 O4 Li1 113.79(15) . .
C7 O4 Li1 124.83(16) . .
O4 C8 C9 107.58(17) . .
O4 C8 H8A 110.2 . .
C9 C8 H8A 110.2 . .
O4 C8 H8B 110.2 . .
C9 C8 H8B 110.2 . .
H8A C8 H8B 108.5 . .
O5 C9 C8 106.43(17) . .
O5 C9 H9A 110.4 . .
C8 C9 H9A 110.4 . .
O5 C9 H9B 110.4 . .
C8 C9 H9B 110.4 . .
H9A C9 H9B 108.6 . .
C10 O5 C9 114.30(16) . .
C10 O5 Li1 112.66(15) . .
C9 O5 Li1 111.18(15) . .
O5 C10 C11 106.55(17) . .
O5 C10 H10A 110.4 . .
C11 C10 H10A 110.4 . .
O5 C10 H10B 110.4 . .
C11 C10 H10B 110.4 . .
H10A C10 H10B 108.6 . .
O6 C11 C10 106.61(17) . .
O6 C11 H11A 110.4 . .
C10 C11 H11A 110.4 . .
O6 C11 H11B 110.4 . .
C10 C11 H11B 110.4 . .
H11A C11 H11B 108.6 . .
C12 O6 C11 112.33(16) . .
C12 O6 Li1 118.21(15) . .
C11 O6 Li1 109.17(15) . .
O6 C12 H12A 109.5 . .
O6 C12 H12B 109.5 . .
H12A C12 H12B 109.5 . .
O6 C12 H12C 109.5 . .
H12A C12 H12C 109.5 . .
H12B C12 H12C 109.5 . .
O8 Li2 O8 173.4(3) 2 .
O8 Li2 O9 77.49(10) 2 2
O8 Li2 O9 98.21(13) . 2
O8 Li2 O9 98.21(13) 2 .
O8 Li2 O9 77.49(10) . .
O9 Li2 O9 100.6(2) 2 .
O8 Li2 O7 75.98(9) 2 2
O8 Li2 O7 108.94(14) . 2
O9 Li2 O7 152.16(7) 2 2
O9 Li2 O7 91.37(6) . 2
O8 Li2 O7 108.94(14) 2 .
O8 Li2 O7 75.98(9) . .
O9 Li2 O7 91.37(6) 2 .
O9 Li2 O7 152.16(7) . .
O7 Li2 O7 89.3(2) 2 .
O7 C13 H13A 109.5 . .
O7 C13 H13B 109.5 . .
H13A C13 H13B 109.5 . .
O7 C13 H13C 109.5 . .
H13A C13 H13C 109.5 . .
H13B C13 H13C 109.5 . .
C13 O7 C14 111.83(17) . .
C13 O7 Li2 118.87(13) . .
C14 O7 Li2 108.42(13) . .
O7 C14 C15 107.46(17) . .
O7 C14 H14A 110.2 . .
C15 C14 H14A 110.2 . .
O7 C14 H14B 110.2 . .
C15 C14 H14B 110.2 . .
H14A C14 H14B 108.5 . .
O8 C15 C14 105.98(17) . .
O8 C15 H15A 110.5 . .
C14 C15 H15A 110.5 . .
O8 C15 H15B 110.5 . .
C14 C15 H15B 110.5 . .
H15A C15 H15B 108.7 . .
C15 O8 C16 115.15(16) . .
C15 O8 Li2 116.46(18) . .
C16 O8 Li2 114.82(13) . .
O8 C16 C17 105.73(17) . .
O8 C16 H16A 110.6 . .
C17 C16 H16A 110.6 . .
O8 C16 H16B 110.6 . .
C17 C16 H16B 110.6 . .
H16A C16 H16B 108.7 . .
O9 C17 C16 107.39(18) . .
O9 C17 H17A 110.2 . .
C16 C17 H17A 110.2 . .
O9 C17 H17B 110.2 . .
C16 C17 H17B 110.2 . .
H17A C17 H17B 108.5 . .
C18 O9 C17 112.09(17) . .
C18 O9 Li2 123.49(14) . .
C17 O9 Li2 111.68(12) . .
O9 C18 H18A 109.5 . .
O9 C18 H18B 109.5 . .
H18A C18 H18B 109.5 . .
O9 C18 H18C 109.5 . .
H18A C18 H18C 109.5 . .
H18B C18 H18C 109.5 . .
O11 Cl1 O10 110.63(13) . .
O11 Cl1 O13 109.18(12) . .
O10 Cl1 O13 108.92(11) . .
O11 Cl1 O12 109.15(11) . .
O10 Cl1 O12 109.86(11) . .
O13 Cl1 O12 109.08(10) . .
O15 Cl2 O16 112.3(10) . .
O15 Cl2 O17 109.9(8) . .
O16 Cl2 O17 110.7(9) . .
O15 Cl2 O14 108.0(8) . .
O16 Cl2 O14 107.6(8) . .
O17 Cl2 O14 108.1(9) . .

loop_
_geom_bond_atom_site_label_1
_geom_bond_atom_site_label_2
_geom_bond_distance
_geom_bond_site_symmetry_2
Li1 O2 2.111(3) .
Li1 O5 2.123(3) .
Li1 O4 2.132(4) .
Li1 O6 2.168(4) .
Li1 O3 2.178(4) .
Li1 O1 2.185(4) .
C1 O1 1.419(3) .
C1 H1A 0.9800 .
C1 H1B 0.9800 .
C1 H1C 0.9800 .
O1 C2 1.426(3) .
C2 C3 1.487(3) .
C2 H2A 0.9900 .
C2 H2B 0.9900 .
C3 O2 1.425(3) .
C3 H3A 0.9900 .
C3 H3B 0.9900 .
O2 C4 1.432(3) .
C4 C5 1.489(3) .
C4 H4A 0.9900 .
C4 H4B 0.9900 .
C5 O3 1.427(3) .
C5 H5A 0.9900 .
C5 H5B 0.9900 .
O3 C6 1.427(3) .
C6 H6A 0.9800 .
C6 H6B 0.9800 .
C6 H6C 0.9800 .
C7 O4 1.424(3) .
C7 H7A 0.9800 .
C7 H7B 0.9800 .
C7 H7C 0.9800 .
O4 C8 1.423(2) .
C8 C9 1.491(3) .
C8 H8A 0.9900 .
C8 H8B 0.9900 .
C9 O5 1.426(2) .
C9 H9A 0.9900 .
C9 H9B 0.9900 .
O5 C10 1.425(3) .
C10 C11 1.494(3) .
C10 H10A 0.9900 .
C10 H10B 0.9900 .
C11 O6 1.426(2) .
C11 H11A 0.9900 .
C11 H11B 0.9900 .
O6 C12 1.420(3) .
C12 H12A 0.9800 .
C12 H12B 0.9800 .
C12 H12C 0.9800 .
Li2 O8 2.0359(14) 2
Li2 O8 2.0359(14) .
Li2 O9 2.118(4) 2
Li2 O9 2.118(4) .
Li2 O7 2.240(4) 2
Li2 O7 2.240(4) .
C13 O7 1.419(3) .
C13 H13A 0.9800 .
C13 H13B 0.9800 .
C13 H13C 0.9800 .
O7 C14 1.429(3) .
C14 C15 1.491(3) .
C14 H14A 0.9900 .
C14 H14B 0.9900 .
C15 O8 1.424(3) .
C15 H15A 0.9900 .
C15 H15B 0.9900 .
O8 C16 1.427(2) .
C16 C17 1.498(3) .
C16 H16A 0.9900 .
C16 H16B 0.9900 .
C17 O9 1.428(2) .
C17 H17A 0.9900 .
C17 H17B 0.9900 .
O9 C18 1.427(3) .
C18 H18A 0.9800 .
C18 H18B 0.9800 .
C18 H18C 0.9800 .
Cl1 O11 1.4161(17) .
Cl1 O10 1.4176(17) .
Cl1 O13 1.4319(16) .
Cl1 O12 1.4337(16) .
Cl2 O15 1.400(16) .
Cl2 O16 1.410(16) .
Cl2 O17 1.452(10) .
Cl2 O14 1.462(8) .

loop_
_geom_torsion_atom_site_label_1
_geom_torsion_atom_site_label_2
_geom_torsion_atom_site_label_3
_geom_torsion_atom_site_label_4
_geom_torsion
_geom_torsion_site_symmetry_1
O2 Li1 O1 C1 151.40(18) .
O5 Li1 O1 C1 -19.6(3) .
O4 Li1 O1 C1 56.4(2) .
O6 Li1 O1 C1 -92.79(19) .
O3 Li1 O1 C1 178.0(3) .
O2 Li1 O1 C2 19.12(16) .
O5 Li1 O1 C2 -151.87(17) .
O4 Li1 O1 C2 -75.89(16) .
O6 Li1 O1 C2 134.93(14) .
O3 Li1 O1 C2 45.7(4) .
C1 O1 C2 C3 177.28(19) .
Li1 O1 C2 C3 -46.4(2) .
O1 C2 C3 O2 57.7(2) .
C2 C3 O2 C4 -172.10(18) .
C2 C3 O2 Li1 -41.6(2) .
O5 Li1 O2 C3 157.0(7) .
O4 Li1 O2 C3 104.33(17) .
O6 Li1 O2 C3 -65.8(2) .
O3 Li1 O2 C3 -153.23(15) .
O1 Li1 O2 C3 13.06(17) .
O5 Li1 O2 C4 -71.4(8) .
O4 Li1 O2 C4 -124.11(16) .
O6 Li1 O2 C4 65.8(2) .
O3 Li1 O2 C4 -21.67(17) .
O1 Li1 O2 C4 144.63(15) .
C3 O2 C4 C5 178.92(17) .
Li1 O2 C4 C5 48.0(2) .
O2 C4 C5 O3 -55.4(2) .
C4 C5 O3 C6 179.53(19) .
C4 C5 O3 Li1 37.8(2) .
O2 Li1 O3 C6 -146.06(19) .
O5 Li1 O3 C6 23.3(2) .
O4 Li1 O3 C6 -53.7(2) .
O6 Li1 O3 C6 100.2(2) .
O1 Li1 O3 C6 -172.7(3) .
O2 Li1 O3 C5 -9.81(17) .
O5 Li1 O3 C5 159.52(15) .
O4 Li1 O3 C5 82.55(18) .
O6 Li1 O3 C5 -123.54(16) .
O1 Li1 O3 C5 -36.5(4) .
O2 Li1 O4 C8 161.26(16) .
O5 Li1 O4 C8 -7.32(18) .
O6 Li1 O4 C8 -36.6(4) .
O3 Li1 O4 C8 84.47(18) .
O1 Li1 O4 C8 -122.21(16) .
O2 Li1 O4 C7 17.4(3) .
O5 Li1 O4 C7 -151.2(2) .
O6 Li1 O4 C7 179.5(3) .
O3 Li1 O4 C7 -59.4(3) .
O1 Li1 O4 C7 93.9(2) .
C7 O4 C8 C9 -176.9(2) .
Li1 O4 C8 C9 34.6(2) .
O4 C8 C9 O5 -53.3(2) .
C8 C9 O5 C10 176.92(18) .
C8 C9 O5 Li1 48.0(2) .
O2 Li1 O5 C10 152.5(7) .
O4 Li1 O5 C10 -152.89(15) .
O6 Li1 O5 C10 12.21(17) .
O3 Li1 O5 C10 104.52(17) .
O1 Li1 O5 C10 -66.5(2) .
O2 Li1 O5 C9 -77.7(8) .
O4 Li1 O5 C9 -23.11(17) .
O6 Li1 O5 C9 142.00(15) .
O3 Li1 O5 C9 -125.70(16) .
O1 Li1 O5 C9 63.3(2) .
C9 O5 C10 C11 -168.98(18) .
Li1 O5 C10 C11 -40.8(2) .
O5 C10 C11 O6 58.2(2) .
C10 C11 O6 C12 179.24(18) .
C10 C11 O6 Li1 -47.6(2) .
O2 Li1 O6 C12 -20.0(2) .
O5 Li1 O6 C12 150.23(16) .
O4 Li1 O6 C12 179.4(3) .
O3 Li1 O6 C12 56.04(19) .
O1 Li1 O6 C12 -93.05(17) .
O2 Li1 O6 C11 -150.06(17) .
O5 Li1 O6 C11 20.22(16) .
O4 Li1 O6 C11 49.4(4) .
O3 Li1 O6 C11 -73.97(16) .
O1 Li1 O6 C11 136.94(14) .
O8 Li2 O7 C13 -30.4(2) 2
O8 Li2 O7 C13 144.99(17) .
O9 Li2 O7 C13 46.87(18) 2
O9 Li2 O7 C13 163.0(4) .
O7 Li2 O7 C13 -105.29(17) 2
O8 Li2 O7 C14 -159.51(17) 2
O8 Li2 O7 C14 15.85(16) .
O9 Li2 O7 C14 -82.27(14) 2
O9 Li2 O7 C14 33.9(4) .
O7 Li2 O7 C14 125.57(15) 2
C13 O7 C14 C15 -175.40(19) .
Li2 O7 C14 C15 -42.4(2) .
O7 C14 C15 O8 55.3(2) .
C14 C15 O8 C16 178.12(17) .
C14 C15 O8 Li2 -43.2(2) .
O8 Li2 O8 C15 154.27(14) 2
O9 Li2 O8 C15 105.2(2) 2
O9 Li2 O8 C15 -155.70(16) .
O7 Li2 O8 C15 -68.57(17) 2
O7 Li2 O8 C15 15.78(17) .
O8 Li2 O8 C16 -66.87(15) 2
O9 Li2 O8 C16 -115.99(15) 2
O9 Li2 O8 C16 -16.8(2) .
O7 Li2 O8 C16 70.3(2) 2
O7 Li2 O8 C16 154.65(15) .
C15 O8 C16 C17 -178.62(18) .
Li2 O8 C16 C17 42.0(2) .
O8 C16 C17 O9 -51.6(2) .
C16 C17 O9 C18 -177.42(18) .
C16 C17 O9 Li2 39.2(2) .
O8 Li2 O9 C18 22.9(3) 2
O8 Li2 O9 C18 -152.00(18) .
O9 Li2 O9 C18 -55.85(17) 2
O7 Li2 O9 C18 98.9(2) 2
O7 Li2 O9 C18 -169.9(4) .
O8 Li2 O9 C17 161.32(16) 2
O8 Li2 O9 C17 -13.54(19) .
O9 Li2 O9 C17 82.61(14) 2
O7 Li2 O9 C17 -122.64(14) 2
O7 Li2 O9 C17 -31.5(5) .
